data_2216415
loop_
_publ_author_name
'Yong-Ji Xu'
'Shuang Zhao'
'Sai Bi'

_publ_section_title
;
 (<i>E</i>)-<i>N</i>-(2-Hydroxybenzylidene)isonicotinohydrazide
;
_journal_coeditor_code DN2264
_journal_issue 12
_journal_name_full 'Acta Crystallographica Section E'
_journal_page_first o4633
_journal_page_last o4633
_journal_paper_doi 10.1107/S1600536807055730
_journal_volume 63
_journal_year 2007
_chemical_formula_iupac 'C13 H11 N3 O2'
_chemical_formula_moiety 'C13 H11 N3 O2'
_chemical_formula_sum 'C13 H11 N3 O2'
_chemical_formula_weight 241.25
_chemical_name_systematic
;
(<i>E</i>)-<i>N</i>-(2-Hydroxybenzylidene)isonicotinohydrazide
;
_space_group_IT_number 14
_symmetry_cell_setting monoclinic
_symmetry_space_group_name_Hall '-P 2ybc'
_symmetry_space_group_name_H-M 'P 1 21/c 1'
_atom_sites_solution_hydrogens geom
_atom_sites_solution_primary direct
_atom_sites_solution_secondary difmap
_audit_creation_method SHELXL97
_cell_angle_alpha 90.00
_cell_angle_beta 121.147(8)
_cell_angle_gamma 90.00
_cell_formula_units_Z 4
_cell_length_a 8.1467(12)
_cell_length_b 15.562(2)
_cell_length_c 10.7457(12)
_cell_measurement_reflns_used 2790
_cell_measurement_temperature 293(2)
_cell_measurement_theta_max 25.65
_cell_measurement_theta_min 2.57
_cell_volume 1165.9(3)
_computing_cell_refinement 'SAINT (Siemens, 1996)'
_computing_data_collection 'SMART (Siemens, 1996)'
_computing_data_reduction 'SAINT (Siemens, 1996)'
_computing_molecular_graphics
;
ORTEPIII (Burnett & Johnson, 1996), ORTEP-3 for Windows (Farrugia,
1997) and
PLATON (Spek, 2003)
;
_computing_publication_material 'SHELXL97 (Sheldrick, 1997)'
_computing_structure_refinement 'SHELXL97 (Sheldrick, 1997)'
_computing_structure_solution 'SHELXS97 (Sheldrick, 1997)'
_diffrn_ambient_temperature 293(2)
_diffrn_detector_area_resol_mean 8.33
_diffrn_measured_fraction_theta_full 0.998
_diffrn_measured_fraction_theta_max 0.998
_diffrn_measurement_device_type 'Siemens SMART 1000 CCD area-detector'
_diffrn_measurement_method \w
_diffrn_radiation_monochromator graphite
_diffrn_radiation_source 'fine-focus sealed tube'
_diffrn_radiation_type MoK\a
_diffrn_radiation_wavelength 0.71073
_diffrn_reflns_av_R_equivalents 0.0142
_diffrn_reflns_av_sigmaI/netI 0.0153
_diffrn_reflns_limit_h_max 9
_diffrn_reflns_limit_h_min -9
_diffrn_reflns_limit_k_max 14
_diffrn_reflns_limit_k_min -18
_diffrn_reflns_limit_l_max 12
_diffrn_reflns_limit_l_min -13
_diffrn_reflns_number 6268
_diffrn_reflns_theta_full 25.67
_diffrn_reflns_theta_max 25.67
_diffrn_reflns_theta_min 2.57
_diffrn_standards_number 0
_exptl_absorpt_coefficient_mu 0.096
_exptl_absorpt_correction_T_max 0.989
_exptl_absorpt_correction_T_min 0.968
_exptl_absorpt_correction_type multi-scan
_exptl_absorpt_process_details '(SADABS; Sheldrick, 1996)'
_exptl_crystal_colour colourless
_exptl_crystal_density_diffrn 1.374
_exptl_crystal_density_method 'not measured'
_exptl_crystal_description plate
_exptl_crystal_F_000 504
_exptl_crystal_size_max 0.29
_exptl_crystal_size_mid 0.22
_exptl_crystal_size_min 0.09
_refine_diff_density_max 0.156
_refine_diff_density_min -0.161
_refine_ls_extinction_method none
_refine_ls_goodness_of_fit_ref 1.069
_refine_ls_hydrogen_treatment constr
_refine_ls_matrix_type full
_refine_ls_number_parameters 164
_refine_ls_number_reflns 2212
_refine_ls_number_restraints 0
_refine_ls_restrained_S_all 1.069
_refine_ls_R_factor_all 0.0425
_refine_ls_R_factor_gt 0.0367
_refine_ls_shift/su_max 0.000
_refine_ls_shift/su_mean 0.000
_refine_ls_structure_factor_coef Fsqd
_refine_ls_weighting_details 'calc w = 1/[\s^2^(Fo^2^)+(0.0540P)^2^+0.1742P] where P=(Fo^2^+2Fc^2^)/3'
_refine_ls_weighting_scheme calc
_refine_ls_wR_factor_gt 0.0971
_refine_ls_wR_factor_ref 0.1037
_reflns_number_gt 1908
_reflns_number_total 2212
_reflns_threshold_expression I>2\s(I)
_cod_data_source_file dn2264.cif
_cod_data_source_block I
_cod_original_sg_symbol_H-M P21/c
_cod_database_code 2216415
_cod_database_fobs_code 2216415

loop_
_symmetry_equiv_pos_as_xyz
'x, y, z'
'-x, y+1/2, -z+1/2'
'-x, -y, -z'
'x, -y-1/2, z-1/2'

loop_
_atom_site_type_symbol
_atom_site_label
_atom_site_fract_x
_atom_site_fract_y
_atom_site_fract_z
_atom_site_U_iso_or_equiv
_atom_site_adp_type
_atom_site_calc_flag
_atom_site_refinement_flags
_atom_site_occupancy
N N1 0.11674(17) 0.24122(7) 0.19619(12) 0.0453(3) Uani d . 1
N N2 0.19855(16) 0.43183(7) 0.60543(11) 0.0418(3) Uani d . 1
H H2 0.1578 0.3825 0.6140 0.050 Uiso calc R 1
N N3 0.24356(15) 0.49509(7) 0.70680(11) 0.0408(3) Uani d . 1
O O1 0.26941(17) 0.51914(6) 0.47109(12) 0.0610(3) Uani d . 1
O O2 0.39390(16) 0.64334(6) 0.82295(12) 0.0551(3) Uani d . 1
H H2B 0.3605 0.6042 0.7636 0.083 Uiso calc R 1
C C1 0.05708(19) 0.30830(8) 0.36987(14) 0.0423(3) Uani d . 1
H H1 -0.0065 0.3068 0.4210 0.051 Uiso calc R 1
C C2 0.0297(2) 0.24389(9) 0.27236(14) 0.0455(3) Uani d . 1
H H2A -0.0547 0.1997 0.2591 0.055 Uiso calc R 1
C C3 0.2340(2) 0.30658(9) 0.21573(15) 0.0467(3) Uani d . 1
H H3 0.2949 0.3067 0.1626 0.056 Uiso calc R 1
C C4 0.2702(2) 0.37406(8) 0.31032(14) 0.0440(3) Uani d . 1
H H4 0.3534 0.4181 0.3202 0.053 Uiso calc R 1
C C5 0.18043(18) 0.37496(8) 0.39010(13) 0.0379(3) Uani d . 1
C C6 0.22024(19) 0.44935(8) 0.49115(14) 0.0412(3) Uani d . 1
C C7 0.22300(19) 0.47889(8) 0.81433(14) 0.0404(3) Uani d . 1
H H7 0.1763 0.4256 0.8209 0.048 Uiso calc R 1
C C8 0.27183(17) 0.54288(8) 0.92658(13) 0.0373(3) Uani d . 1
C C9 0.35359(18) 0.62208(8) 0.92655(14) 0.0409(3) Uani d . 1
C C10 0.3940(2) 0.68162(9) 1.03475(16) 0.0537(4) Uani d . 1
H H10 0.4457 0.7347 1.0337 0.064 Uiso calc R 1
C C11 0.3581(2) 0.66285(10) 1.14385(17) 0.0567(4) Uani d . 1
H H11 0.3856 0.7034 1.2156 0.068 Uiso calc R 1
C C12 0.2820(2) 0.58455(10) 1.14758(16) 0.0533(4) Uani d . 1
H H12 0.2599 0.5717 1.2223 0.064 Uiso calc R 1
C C13 0.2388(2) 0.52549(9) 1.03945(15) 0.0459(3) Uani d . 1
H H13 0.1865 0.4728 1.0416 0.055 Uiso calc R 1

loop_
_atom_site_aniso_label
_atom_site_aniso_U_11
_atom_site_aniso_U_22
_atom_site_aniso_U_33
_atom_site_aniso_U_12
_atom_site_aniso_U_13
_atom_site_aniso_U_23
N1 0.0559(7) 0.0423(6) 0.0423(6) 0.0011(5) 0.0287(6) -0.0024(5)
N2 0.0562(7) 0.0343(6) 0.0381(6) -0.0009(5) 0.0266(5) -0.0033(4)
N3 0.0482(6) 0.0375(6) 0.0376(6) 0.0024(5) 0.0227(5) -0.0026(4)
O1 0.0929(8) 0.0444(6) 0.0648(7) -0.0139(5) 0.0542(7) -0.0072(5)
O2 0.0708(7) 0.0458(6) 0.0601(7) -0.0115(5) 0.0420(6) -0.0012(5)
C1 0.0482(8) 0.0455(7) 0.0397(7) 0.0009(6) 0.0274(6) 0.0011(6)
C2 0.0510(8) 0.0429(7) 0.0457(8) -0.0045(6) 0.0273(7) -0.0016(6)
C3 0.0601(9) 0.0456(8) 0.0487(8) 0.0028(6) 0.0382(7) 0.0016(6)
C4 0.0551(8) 0.0388(7) 0.0466(8) -0.0011(6) 0.0323(7) 0.0018(6)
C5 0.0446(7) 0.0362(7) 0.0332(6) 0.0060(5) 0.0203(6) 0.0044(5)
C6 0.0470(7) 0.0386(7) 0.0404(7) 0.0007(6) 0.0244(6) -0.0002(5)
C7 0.0475(7) 0.0343(7) 0.0422(7) -0.0008(5) 0.0253(6) -0.0006(5)
C8 0.0393(7) 0.0352(7) 0.0377(7) 0.0041(5) 0.0201(6) 0.0003(5)
C9 0.0413(7) 0.0378(7) 0.0424(7) 0.0021(5) 0.0208(6) 0.0020(5)
C10 0.0599(9) 0.0386(8) 0.0555(9) -0.0052(6) 0.0248(8) -0.0075(6)
C11 0.0647(10) 0.0520(9) 0.0476(8) 0.0064(7) 0.0250(8) -0.0128(7)
C12 0.0653(9) 0.0567(9) 0.0459(8) 0.0091(7) 0.0342(7) -0.0015(7)
C13 0.0541(8) 0.0430(8) 0.0471(8) 0.0014(6) 0.0307(7) 0.0006(6)

loop_
_atom_type_symbol
_atom_type_description
_atom_type_scat_dispersion_real
_atom_type_scat_dispersion_imag
_atom_type_scat_source
C C 0.0033 0.0016 'International Tables Vol C Tables 4.2.6.8 and 6.1.1.4'
H H 0.0000 0.0000 'International Tables Vol C Tables 4.2.6.8 and 6.1.1.4'
N N 0.0061 0.0033 'International Tables Vol C Tables 4.2.6.8 and 6.1.1.4'
O O 0.0106 0.0060 'International Tables Vol C Tables 4.2.6.8 and 6.1.1.4'

loop_
_geom_angle_atom_site_label_1
_geom_angle_atom_site_label_2
_geom_angle_atom_site_label_3
_geom_angle
C2 N1 C3 116.40(11)
C6 N2 N3 117.97(11)
C6 N2 H2 121.0
N3 N2 H2 121.0
C7 N3 N2 118.14(11)
C9 O2 H2B 109.5
C5 C1 C2 118.88(12)
C5 C1 H1 120.6
C2 C1 H1 120.6
N1 C2 C1 124.04(12)
N1 C2 H2A 118.0
C1 C2 H2A 118.0
N1 C3 C4 123.84(12)
N1 C3 H3 118.1
C4 C3 H3 118.1
C3 C4 C5 118.84(12)
C3 C4 H4 120.6
C5 C4 H4 120.6
C1 C5 C4 117.98(12)
C1 C5 C6 124.03(11)
C4 C5 C6 117.97(12)
O1 C6 N2 123.36(12)
O1 C6 C5 121.87(12)
N2 C6 C5 114.76(11)
N3 C7 C8 120.60(12)
N3 C7 H7 119.7
C8 C7 H7 119.7
C13 C8 C9 118.38(12)
C13 C8 C7 119.66(12)
C9 C8 C7 121.95(11)
O2 C9 C10 118.20(12)
O2 C9 C8 122.17(12)
C10 C9 C8 119.63(13)
C11 C10 C9 120.58(14)
C11 C10 H10 119.7
C9 C10 H10 119.7
C12 C11 C10 120.61(13)
C12 C11 H11 119.7
C10 C11 H11 119.7
C13 C12 C11 119.22(14)
C13 C12 H12 120.4
C11 C12 H12 120.4
C12 C13 C8 121.55(13)
C12 C13 H13 119.2
C8 C13 H13 119.2

loop_
_geom_bond_atom_site_label_1
_geom_bond_atom_site_label_2
_geom_bond_distance
N1 C2 1.3323(17)
N1 C3 1.3357(18)
N2 C6 1.3558(17)
N2 N3 1.3699(15)
N2 H2 0.8600
N3 C7 1.2756(16)
O1 C6 1.2148(16)
O2 C9 1.3546(16)
O2 H2B 0.8200
C1 C5 1.3809(19)
C1 C2 1.3822(18)
C1 H1 0.9300
C2 H2A 0.9300
C3 C4 1.3830(19)
C3 H3 0.9300
C4 C5 1.3853(18)
C4 H4 0.9300
C5 C6 1.5034(18)
C7 C8 1.4521(17)
C7 H7 0.9300
C8 C13 1.3978(18)
C8 C9 1.4009(18)
C9 C10 1.3867(19)
C10 C11 1.378(2)
C10 H10 0.9300
C11 C12 1.377(2)
C11 H11 0.9300
C12 C13 1.3770(19)
C12 H12 0.9300
C13 H13 0.9300

loop_
_geom_hbond_atom_site_label_D
_geom_hbond_atom_site_label_H
_geom_hbond_atom_site_label_A
_geom_hbond_site_symmetry_A
_geom_hbond_distance_DH
_geom_hbond_distance_HA
_geom_hbond_distance_DA
_geom_hbond_angle_DHA
O2 H2B N3 . 0.82 1.89 2.6076(15) 146.0
N2 H2 N1 4_566 0.86 2.21 3.0530(15) 164.8

loop_
_cod_related_entry_id
_cod_related_entry_database
_cod_related_entry_code
1 ChemSpider 10439927
